data_7220837
loop_
_publ_author_name
'Wang, Xiuli'
'Liu, Danna'
'Lin, Hongyan'
'Liu, Guocheng'
'Han, Na'
'Luan, Jian'
'Chang, Zhihan'

_publ_section_title
;
 Application of flexible bis-pyrazine-bis-amide ligands to construct
 various polyoxometalate-based metal-organic complexes
;
_journal_name_full 'RSC Adv.'
_journal_paper_doi 10.1039/C5RA09529H
_journal_year 2015
_chemical_formula_sum 'C32 H44 Cu2 Mo12 N12 O46 Si'
_chemical_formula_weight 2639.24
_chemical_name_systematic
; 
 ? 
;
_space_group_IT_number 2
_symmetry_cell_setting triclinic
_symmetry_space_group_name_Hall '-P 1'
_symmetry_space_group_name_H-M 'P -1'
_atom_sites_solution_hydrogens geom
_atom_sites_solution_primary direct
_atom_sites_solution_secondary difmap
_audit_creation_method SHELXL-97
_audit_update_record
;
2015-01-23 deposited with the CCDC.
2015-06-19 downloaded from the CCDC.
;
_cell_angle_alpha 110.9730(10)
_cell_angle_beta 95.1360(10)
_cell_angle_gamma 117.4280(10)
_cell_formula_units_Z 2
_cell_length_a 12.3112(7)
_cell_length_b 12.7440(8)
_cell_length_c 13.6911(9)
_cell_measurement_temperature 296(2)
_cell_volume 1694.34(18)
_computing_cell_refinement 'SMART (Bruker, 2001)'
_computing_data_collection 'SMART (Bruker, 2001)'
_computing_data_reduction 'SAINT+ (Bruker, 1999)'
_computing_molecular_graphics 'PLATON (Spek, 2003)'
_computing_publication_material 'SHELXTL (1998)'
_computing_structure_refinement 'SHELXL-97 (Sheldrick, 2008)'
_computing_structure_solution 'SHELXS-97 (Sheldrick, 2008)'
_diffrn_ambient_temperature 296(2)
_diffrn_measured_fraction_theta_full 0.999
_diffrn_measured_fraction_theta_max 0.999
_diffrn_measurement_device_type 'CCD area detector'
_diffrn_measurement_method 'phi and omega scans'
_diffrn_radiation_monochromator graphite
_diffrn_radiation_source 'fine-focus sealed tube'
_diffrn_radiation_type MoK\a
_diffrn_radiation_wavelength 0.71073
_diffrn_reflns_av_R_equivalents 0.0157
_diffrn_reflns_av_unetI/netI 0.0271
_diffrn_reflns_limit_h_max 14
_diffrn_reflns_limit_h_min -10
_diffrn_reflns_limit_k_max 13
_diffrn_reflns_limit_k_min -15
_diffrn_reflns_limit_l_max 14
_diffrn_reflns_limit_l_min -16
_diffrn_reflns_number 9708
_diffrn_reflns_theta_full 25.00
_diffrn_reflns_theta_max 25.00
_diffrn_reflns_theta_min 1.67
_exptl_absorpt_coefficient_mu 5.760
_exptl_absorpt_correction_T_max 0.4074
_exptl_absorpt_correction_T_min 0.3386
_exptl_absorpt_correction_type multi-scan
_exptl_absorpt_process_details SADABS
_exptl_crystal_colour GREEN
_exptl_crystal_density_diffrn 5.173
_exptl_crystal_density_method 'not measured'
_exptl_crystal_description BLOCK
_exptl_crystal_F_000 2528
_exptl_crystal_size_max 0.24
_exptl_crystal_size_mid 0.21
_exptl_crystal_size_min 0.19
_refine_diff_density_max 1.670
_refine_diff_density_min -1.044
_refine_diff_density_rms 0.192
_refine_ls_extinction_method none
_refine_ls_goodness_of_fit_ref 1.051
_refine_ls_hydrogen_treatment constr
_refine_ls_matrix_type full
_refine_ls_number_parameters 496
_refine_ls_number_reflns 5959
_refine_ls_number_restraints 26
_refine_ls_restrained_S_all 1.050
_refine_ls_R_factor_all 0.0687
_refine_ls_R_factor_gt 0.0641
_refine_ls_shift/su_max 0.000
_refine_ls_shift/su_mean 0.000
_refine_ls_structure_factor_coef Fsqd
_refine_ls_weighting_details 'calc w=1/[\s^2^(Fo^2^)+(0.1022P)^2^+33.6855P] where P=(Fo^2^+2Fc^2^)/3'
_refine_ls_weighting_scheme calc
_refine_ls_wR_factor_gt 0.1951
_refine_ls_wR_factor_ref 0.1980
_reflns_number_gt 5466
_reflns_number_total 5959
_reflns_threshold_expression >2sigma(I)
_cod_data_source_file c5ra09529h2.cif
_cod_data_source_block liu3
_cod_depositor_comments
;
The following automatic conversions were performed:

'_symmetry_cell_setting' value 'Triclinic' changed to 'triclinic'
according to
/usr/data/users/saulius/crontab/automatic-downloads/rss-feeds/RSC/lib/dictionaries/cif_core.dic
dictionary named 'cif_core.dic' version 2.4.2 from 2011-04-26.

Automatic conversion script
Id: cif_fix_values 3271 2015-04-21 07:52:19Z andrius 
;
_cod_original_cell_volume 1694.33(18)
_cod_original_sg_symbol_H-M 'P-1   '
_cod_database_code 7220837

loop_
_symmetry_equiv_pos_as_xyz
'x, y, z'
'-x, -y, -z'

loop_
_atom_site_label
_atom_site_type_symbol
_atom_site_fract_x
_atom_site_fract_y
_atom_site_fract_z
_atom_site_U_iso_or_equiv
_atom_site_adp_type
_atom_site_occupancy
_atom_site_symmetry_multiplicity
_atom_site_calc_flag
_atom_site_refinement_flags
Mo1 Mo -0.24366(9) -0.06625(10) 0.62724(9) 0.0344(3) Uani 1 1 d .
O1 O -0.8519(7) -0.4386(7) -0.5506(6) 0.0316(16) Uani 1 1 d .
N1 N -0.5644(9) -0.1217(10) 0.0686(7) 0.035(2) Uani 1 1 d .
C1 C -0.5126(12) -0.1956(13) 0.0544(10) 0.045(3) Uani 1 1 d .
Cu1 Cu -0.5000 0.0000 0.0000 0.0376(5) Uani 1 2 d S
O1W O -0.063(3) 0.170(3) 0.949(3) 0.220(12) Uani 1 1 d U
Mo2 Mo 0.05176(10) -0.25406(10) 0.35325(9) 0.0382(3) Uani 1 1 d .
N2 N -0.6750(9) -0.1743(10) -0.1678(8) 0.040(2) Uani 1 1 d .
Cu2 Cu -1.0000 -0.5000 -0.5000 0.0328(4) Uani 1 2 d S
C2 C -0.576(2) -0.392(2) -0.6499(17) 0.098(6) Uani 1 1 d U
H2A H -0.4980 -0.3547 -0.6635 0.118 Uiso 1 1 calc R
O2 O -0.3969(8) -0.0797(8) -0.0396(7) 0.0425(19) Uani 1 1 d .
Mo3 Mo -0.28047(9) -0.01340(10) 0.39294(9) 0.0368(3) Uani 1 1 d .
N3 N -0.6518(16) -0.3225(17) 0.1295(15) 0.083(5) Uani 1 1 d .
O3 O -0.0675(12) -0.1591(14) 0.4113(13) 0.030(3) Uani 0.50 1 d P
C3 C -0.5582(15) -0.2985(16) 0.0819(13) 0.058(4) Uani 1 1 d .
H3A H -0.5239 -0.3519 0.0674 0.070 Uiso 1 1 calc R
Mo4 Mo 0.02161(11) -0.08693(11) 0.71474(9) 0.0407(3) Uani 1 1 d .
N4 N -0.8755(8) -0.3641(8) -0.3565(7) 0.0306(19) Uani 1 1 d .
O4 O -0.0955(13) -0.0283(13) 0.3924(11) 0.027(3) Uani 0.50 1 d P
C4 C -0.6982(16) -0.2446(18) 0.1490(13) 0.066(4) Uani 1 1 d .
H4A H -0.7601 -0.2567 0.1853 0.079 Uiso 1 1 calc R
Mo5 Mo -0.21145(9) -0.32624(10) 0.45662(10) 0.0413(3) Uani 1 1 d .
O5 O -0.1085(12) 0.0293(14) 0.5288(12) 0.026(3) Uani 0.50 1 d P
C5 C -0.6562(13) -0.1448(14) 0.1161(11) 0.049(3) Uani 1 1 d .
H5A H -0.6929 -0.0936 0.1277 0.058 Uiso 1 1 calc R
N5 N -0.3427(13) -0.2156(14) -0.0130(10) 0.061(3) Uani 1 1 d .
H5B H -0.3565 -0.2709 0.0134 0.073 Uiso 1 1 calc R
Mo6 Mo -0.20952(10) -0.24802(11) 0.23393(9) 0.0456(3) Uani 1 1 d .
O6 O -0.0797(12) -0.0859(13) 0.5596(11) 0.026(3) Uani 0.50 1 d P
C6 C -0.8969(11) -0.3312(11) -0.2580(9) 0.036(2) Uani 1 1 d .
H6A H -0.9795 -0.3736 -0.2529 0.043 Uiso 1 1 calc R
N6 N -0.6426(8) -0.2852(9) -0.4967(8) 0.036(2) Uani 1 1 d .
H6B H -0.5738 -0.2258 -0.4422 0.043 Uiso 1 1 calc R
O7 O 0.1828(12) -0.1655(9) 0.4832(8) 0.076(4) Uani 1 1 d .
C7 C -0.7939(11) -0.2335(12) -0.1651(10) 0.040(3) Uani 1 1 d .
H7A H -0.8092 -0.2085 -0.0976 0.048 Uiso 1 1 calc R
O8 O 0.1617(13) -0.1142(9) 0.3142(9) 0.080(4) Uani 1 1 d .
C8 C -0.6549(11) -0.2046(11) -0.2646(9) 0.035(2) Uani 1 1 d .
H8A H -0.5720 -0.1605 -0.2686 0.042 Uiso 1 1 calc R
Si9 Si 0.0000 0.0000 0.5000 0.0263(8) Uani 1 2 d S
O9 O -0.0828(12) -0.2850(18) 0.2392(12) 0.103(6) Uani 1 1 d .
C9 C -0.7547(9) -0.3003(10) -0.3591(8) 0.026(2) Uani 1 1 d .
C10 C -0.7487(9) -0.3451(9) -0.4748(8) 0.027(2) Uani 1 1 d .
O10 O -0.1645(12) 0.0747(10) 0.3212(12) 0.090(5) Uani 1 1 d .
O11 O -0.1188(13) -0.1082(10) 0.2048(13) 0.092(5) Uani 1 1 d .
C11 C -0.632(3) -0.509(4) -0.667(3) 0.151(11) Uani 1 1 d U
H11A H -0.6890 -0.5334 -0.6283 0.181 Uiso 1 1 calc R
O12 O -0.3098(13) -0.1709(10) 0.2884(13) 0.091(5) Uani 1 1 d .
C12 C -0.4148(12) -0.1624(14) -0.0018(10) 0.042(3) Uani 1 1 d .
O13 O -0.3276(13) -0.0776(9) 0.4912(9) 0.086(4) Uani 1 1 d .
C13 C -0.258(3) -0.305(3) -0.150(3) 0.145(10) Uani 1 1 d U
H13A H -0.2641 -0.3650 -0.1202 0.174 Uiso 1 1 calc R
H13B H -0.1838 -0.2811 -0.1765 0.174 Uiso 1 1 calc R
C14 C -0.385(3) -0.378(3) -0.251(3) 0.142(10) Uani 1 1 d U
H14A H -0.4624 -0.4143 -0.2303 0.170 Uiso 1 1 calc R
H14B H -0.3843 -0.3199 -0.2813 0.170 Uiso 1 1 calc R
O15 O -0.2711(12) -0.3389(19) 0.3230(13) 0.111(6) Uani 1 1 d .
C15 C -0.6323(14) -0.3120(16) -0.6082(12) 0.060(4) Uani 1 1 d .
H15A H -0.7176 -0.3565 -0.6584 0.073 Uiso 1 1 calc R
H15B H -0.5807 -0.2278 -0.6094 0.073 Uiso 1 1 calc R
O16 O -0.0919(11) -0.2537(11) 0.6007(10) 0.087(4) Uani 1 1 d .
C16 C -0.2427(16) -0.1880(17) -0.0660(13) 0.064(4) Uani 1 1 d .
H16A H -0.2423 -0.1311 -0.0978 0.076 Uiso 1 1 calc R
H16B H -0.1599 -0.1402 -0.0108 0.076 Uiso 1 1 calc R
O17 O -0.1246(12) -0.0622(11) 0.7214(10) 0.089(5) Uani 1 1 d .
O18 O 0.0775(10) -0.3700(9) 0.2752(8) 0.052(2) Uani 1 1 d .
O19 O -0.3054(9) -0.4809(8) 0.4349(9) 0.053(2) Uani 1 1 d .
O20 O -0.2913(12) -0.2465(12) 0.5258(10) 0.089(5) Uani 1 1 d .
O21 O -0.0719(11) -0.3427(18) 0.4076(12) 0.098(5) Uani 1 1 d .
O22 O -0.3163(9) -0.3631(9) 0.1113(7) 0.052(2) Uani 1 1 d .
O23 O 0.0318(11) -0.1166(12) 0.8230(8) 0.063(3) Uani 1 1 d .
O24 O -0.4081(8) -0.0117(9) 0.3424(9) 0.057(3) Uani 1 1 d .
O25 O -0.3684(8) -0.1057(10) 0.6759(8) 0.057(3) Uani 1 1 d .

loop_
_atom_site_aniso_label
_atom_site_aniso_U_11
_atom_site_aniso_U_22
_atom_site_aniso_U_33
_atom_site_aniso_U_23
_atom_site_aniso_U_13
_atom_site_aniso_U_12
Mo1 0.0253(5) 0.0367(5) 0.0439(6) 0.0214(4) 0.0164(4) 0.0151(4)
O1 0.022(3) 0.030(4) 0.026(4) 0.010(3) 0.002(3) 0.005(3)
N1 0.030(5) 0.043(5) 0.027(5) 0.014(4) 0.005(4) 0.018(4)
C1 0.048(7) 0.056(8) 0.031(6) 0.026(6) 0.004(5) 0.025(6)
Cu1 0.0383(11) 0.0347(10) 0.0370(11) 0.0163(9) 0.0148(9) 0.0167(9)
O1W 0.209(15) 0.233(15) 0.215(15) 0.088(10) 0.072(10) 0.124(11)
Mo2 0.0455(6) 0.0409(6) 0.0493(6) 0.0262(5) 0.0213(5) 0.0327(5)
N2 0.026(5) 0.046(6) 0.034(5) 0.014(4) -0.002(4) 0.013(4)
Cu2 0.0213(9) 0.0271(9) 0.0287(9) 0.0081(8) 0.0002(7) 0.0019(7)
C2 0.079(13) 0.107(13) 0.076(13) 0.005(12) 0.005(10) 0.056(12)
O2 0.042(5) 0.039(4) 0.047(5) 0.017(4) 0.020(4) 0.023(4)
Mo3 0.0247(5) 0.0392(5) 0.0535(6) 0.0253(5) 0.0055(4) 0.0200(4)
N3 0.088(11) 0.108(12) 0.111(13) 0.085(11) 0.056(10) 0.062(10)
O3 0.018(6) 0.028(7) 0.055(9) 0.028(7) 0.011(6) 0.014(6)
C3 0.061(9) 0.072(10) 0.061(9) 0.036(8) 0.016(7) 0.046(8)
Mo4 0.0468(6) 0.0459(6) 0.0426(6) 0.0333(5) 0.0127(5) 0.0246(5)
N4 0.025(4) 0.026(4) 0.030(5) 0.010(4) 0.005(4) 0.009(4)
O4 0.024(7) 0.029(7) 0.034(8) 0.019(6) 0.002(6) 0.016(6)
C4 0.060(9) 0.083(11) 0.060(9) 0.045(9) 0.029(8) 0.030(9)
Mo5 0.0298(5) 0.0300(5) 0.0693(7) 0.0335(5) 0.0130(5) 0.0117(4)
O5 0.015(6) 0.032(7) 0.036(8) 0.022(6) 0.008(6) 0.013(6)
C5 0.048(7) 0.052(8) 0.044(7) 0.026(6) 0.017(6) 0.021(6)
N5 0.082(9) 0.090(9) 0.047(7) 0.041(7) 0.028(6) 0.063(8)
Mo6 0.0355(6) 0.0475(6) 0.0353(6) 0.0144(5) -0.0021(4) 0.0137(5)
O6 0.022(7) 0.032(7) 0.033(7) 0.022(6) 0.006(6) 0.018(6)
C6 0.028(5) 0.031(6) 0.036(6) 0.014(5) 0.002(5) 0.009(5)
N6 0.024(4) 0.028(5) 0.045(5) 0.014(4) 0.002(4) 0.009(4)
O7 0.104(9) 0.025(4) 0.046(6) 0.019(4) -0.011(5) 0.000(5)
C7 0.034(6) 0.041(6) 0.030(6) 0.011(5) 0.005(5) 0.012(5)
O8 0.114(10) 0.036(5) 0.052(6) 0.029(5) -0.010(6) 0.011(6)
C8 0.031(5) 0.030(5) 0.032(6) 0.012(5) 0.001(4) 0.011(5)
Si9 0.0242(19) 0.0250(19) 0.036(2) 0.0201(17) 0.0081(16) 0.0131(16)
O9 0.069(7) 0.221(17) 0.128(11) 0.152(13) 0.066(8) 0.094(10)
C9 0.022(5) 0.026(5) 0.029(5) 0.010(4) -0.003(4) 0.014(4)
C10 0.025(5) 0.019(5) 0.031(5) 0.012(4) 0.003(4) 0.006(4)
O10 0.091(9) 0.033(5) 0.140(12) 0.036(6) 0.087(9) 0.022(6)
O11 0.092(9) 0.040(6) 0.148(12) 0.041(7) 0.088(9) 0.030(6)
C11 0.154(14) 0.138(12) 0.163(15) 0.064(10) 0.067(10) 0.077(10)
O12 0.103(9) 0.033(5) 0.157(13) 0.046(7) 0.102(10) 0.037(6)
C12 0.044(7) 0.064(8) 0.034(6) 0.023(6) 0.012(5) 0.039(6)
O13 0.121(10) 0.033(5) 0.049(6) 0.025(5) -0.016(6) 0.003(6)
C13 0.135(12) 0.154(13) 0.143(12) 0.061(9) 0.052(8) 0.076(9)
C14 0.148(12) 0.137(13) 0.141(13) 0.063(9) 0.036(8) 0.077(9)
O15 0.072(8) 0.259(19) 0.146(12) 0.178(14) 0.081(8) 0.119(11)
C15 0.045(8) 0.066(9) 0.053(8) 0.019(7) 0.020(6) 0.021(7)
O16 0.067(7) 0.071(7) 0.079(8) -0.019(6) -0.033(6) 0.055(6)
C16 0.071(10) 0.082(11) 0.060(9) 0.034(8) 0.028(8) 0.053(9)
O17 0.077(8) 0.064(7) 0.082(8) -0.018(6) -0.037(6) 0.054(6)
O18 0.079(7) 0.049(5) 0.050(5) 0.027(4) 0.025(5) 0.046(5)
O19 0.044(5) 0.036(5) 0.088(7) 0.039(5) 0.016(5) 0.020(4)
O20 0.089(8) 0.080(8) 0.072(7) -0.017(6) -0.031(6) 0.073(7)
O21 0.061(7) 0.217(16) 0.118(10) 0.138(12) 0.063(7) 0.097(10)
O22 0.044(5) 0.047(5) 0.042(5) 0.010(4) -0.001(4) 0.017(4)
O23 0.078(7) 0.093(8) 0.058(6) 0.055(6) 0.031(5) 0.057(7)
O24 0.030(4) 0.054(5) 0.098(8) 0.047(6) 0.007(5) 0.023(4)
O25 0.031(4) 0.065(6) 0.057(6) 0.027(5) 0.023(4) 0.011(4)

loop_
_atom_type_symbol
_atom_type_description
_atom_type_scat_dispersion_real
_atom_type_scat_dispersion_imag
_atom_type_scat_source
C C 0.0033 0.0016 'International Tables Vol C Tables 4.2.6.8 and 6.1.1.4'
H H 0.0000 0.0000 'International Tables Vol C Tables 4.2.6.8 and 6.1.1.4'
N N 0.0061 0.0033 'International Tables Vol C Tables 4.2.6.8 and 6.1.1.4'
O O 0.0106 0.0060 'International Tables Vol C Tables 4.2.6.8 and 6.1.1.4'
Si Si 0.0817 0.0704 'International Tables Vol C Tables 4.2.6.8 and 6.1.1.4'
Cu Cu 0.3201 1.2651 'International Tables Vol C Tables 4.2.6.8 and 6.1.1.4'
Mo Mo -1.6832 0.6857 'International Tables Vol C Tables 4.2.6.8 and 6.1.1.4'

loop_
_geom_angle_atom_site_label_1
_geom_angle_atom_site_label_2
_geom_angle_atom_site_label_3
_geom_angle
_geom_angle_site_symmetry_1
_geom_angle_site_symmetry_3
O25 Mo1 O8 102.6(6) . 2_556
O25 Mo1 O17 103.9(6) . .
O8 Mo1 O17 94.2(5) 2_556 .
O25 Mo1 O13 97.3(6) . .
O8 Mo1 O13 88.2(4) 2_556 .
O17 Mo1 O13 157.5(7) . .
O25 Mo1 O20 98.6(6) . .
O8 Mo1 O20 157.5(7) 2_556 .
O17 Mo1 O20 87.9(4) . .
O13 Mo1 O20 81.6(5) . .
O25 Mo1 O6 157.8(5) . .
O8 Mo1 O6 97.0(6) 2_556 .
O17 Mo1 O6 64.2(6) . .
O13 Mo1 O6 93.4(6) . .
O20 Mo1 O6 63.8(5) . .
O25 Mo1 O5 155.5(5) . .
O8 Mo1 O5 65.4(5) 2_556 .
O17 Mo1 O5 98.5(6) . .
O13 Mo1 O5 62.3(5) . .
O20 Mo1 O5 92.1(6) . .
O6 Mo1 O5 45.1(4) . .
C10 O1 Cu2 113.9(7) . .
C5 N1 C1 118.2(11) . .
C5 N1 Cu1 128.8(9) . .
C1 N1 Cu1 112.8(8) . .
N1 C1 C3 121.2(13) . .
N1 C1 C12 112.6(11) . .
C3 C1 C12 125.9(13) . .
O2 Cu1 O2 179.998(1) 2_455 .
O2 Cu1 N1 82.8(4) 2_455 2_455
O2 Cu1 N1 97.2(4) . 2_455
O2 Cu1 N1 97.2(4) 2_455 .
O2 Cu1 N1 82.8(4) . .
N1 Cu1 N1 179.999(1) 2_455 .
O2 Cu1 N2 89.4(3) 2_455 .
O2 Cu1 N2 90.6(3) . .
N1 Cu1 N2 91.6(4) 2_455 .
N1 Cu1 N2 88.4(4) . .
O2 Cu1 N2 90.6(3) 2_455 2_455
O2 Cu1 N2 89.4(3) . 2_455
N1 Cu1 N2 88.4(4) 2_455 2_455
N1 Cu1 N2 91.6(4) . 2_455
N2 Cu1 N2 179.999(1) . 2_455
O18 Mo2 O21 102.9(6) . .
O18 Mo2 O7 102.1(5) . .
O21 Mo2 O7 93.7(5) . .
O18 Mo2 O9 97.6(6) . .
O21 Mo2 O9 89.4(5) . .
O7 Mo2 O9 158.7(7) . .
O18 Mo2 O8 97.5(5) . .
O21 Mo2 O8 158.8(6) . .
O7 Mo2 O8 87.5(4) . .
O9 Mo2 O8 82.2(5) . .
O18 Mo2 O3 156.4(5) . .
O21 Mo2 O3 65.8(6) . .
O7 Mo2 O3 99.3(6) . .
O9 Mo2 O3 62.9(6) . .
O8 Mo2 O3 93.1(5) . .
O18 Mo2 O5 155.7(5) . 2_556
O21 Mo2 O5 98.5(6) . 2_556
O7 Mo2 O5 64.8(5) . 2_556
O9 Mo2 O5 94.0(6) . 2_556
O8 Mo2 O5 63.0(5) . 2_556
O3 Mo2 O5 46.2(5) . 2_556
C7 N2 C8 118.2(10) . .
C7 N2 Cu1 120.3(8) . .
C8 N2 Cu1 121.2(7) . .
O1 Cu2 O1 180.0(5) 2_344 .
O1 Cu2 N4 96.6(3) 2_344 .
O1 Cu2 N4 83.4(3) . .
O1 Cu2 N4 83.4(3) 2_344 2_344
O1 Cu2 N4 96.6(3) . 2_344
N4 Cu2 N4 180.0(4) . 2_344
C11 C2 C15 121(3) . .
C12 O2 Cu1 112.0(7) . .
O24 Mo3 O13 103.0(6) . .
O24 Mo3 O12 102.1(6) . .
O13 Mo3 O12 93.9(5) . .
O24 Mo3 O10 98.9(6) . .
O13 Mo3 O10 157.3(7) . .
O12 Mo3 O10 87.4(4) . .
O24 Mo3 O7 98.9(5) . 2_556
O13 Mo3 O7 88.0(4) . 2_556
O12 Mo3 O7 157.8(6) . 2_556
O10 Mo3 O7 82.6(5) . 2_556
O24 Mo3 O4 156.8(5) . .
O13 Mo3 O4 97.3(6) . .
O12 Mo3 O4 65.2(6) . .
O10 Mo3 O4 62.7(5) . .
O7 Mo3 O4 92.7(5) 2_556 .
O24 Mo3 O5 158.0(5) . .
O13 Mo3 O5 64.2(5) . .
O12 Mo3 O5 96.8(6) . .
O10 Mo3 O5 93.1(6) . .
O7 Mo3 O5 64.3(5) 2_556 .
O4 Mo3 O5 44.3(5) . .
C4 N3 C3 118.1(14) . .
Si9 O3 Mo2 122.9(7) . .
Si9 O3 Mo6 120.3(6) . .
Mo2 O3 Mo6 96.8(6) . .
Si9 O3 Mo5 119.2(8) . .
Mo2 O3 Mo5 96.3(5) . .
Mo6 O3 Mo5 95.3(5) . .
N3 C3 C1 120.6(14) . .
O23 Mo4 O10 102.3(6) . 2_556
O23 Mo4 O16 102.9(6) . .
O10 Mo4 O16 95.2(5) 2_556 .
O23 Mo4 O17 98.0(6) . .
O10 Mo4 O17 158.2(7) 2_556 .
O16 Mo4 O17 87.6(4) . .
O23 Mo4 O11 97.6(6) . 2_556
O10 Mo4 O11 88.3(5) 2_556 2_556
O16 Mo4 O11 157.9(6) . 2_556
O17 Mo4 O11 81.4(5) . 2_556
O23 Mo4 O6 157.0(5) . .
O10 Mo4 O6 98.9(6) 2_556 .
O16 Mo4 O6 66.1(5) . .
O17 Mo4 O6 62.5(5) . .
O11 Mo4 O6 91.7(6) 2_556 .
O23 Mo4 O4 156.0(5) . 2_556
O10 Mo4 O4 64.0(6) 2_556 2_556
O16 Mo4 O4 98.1(6) . 2_556
O17 Mo4 O4 94.2(6) . 2_556
O11 Mo4 O4 63.9(5) 2_556 2_556
O6 Mo4 O4 45.4(4) . 2_556
C9 N4 C6 118.2(9) . .
C9 N4 Cu2 113.8(7) . .
C6 N4 Cu2 128.0(7) . .
Si9 O4 O5 55.2(6) . .
Si9 O4 Mo3 123.7(8) . .
O5 O4 Mo3 68.6(6) . .
Si9 O4 Mo4 122.4(7) . 2_556
O5 O4 Mo4 130.3(8) . 2_556
Mo3 O4 Mo4 95.5(4) . 2_556
Si9 O4 Mo6 119.4(7) . .
O5 O4 Mo6 132.4(8) . .
Mo3 O4 Mo6 94.5(5) . .
Mo4 O4 Mo6 94.1(5) 2_556 .
N3 C4 C5 121.1(14) . .
O19 Mo5 O20 102.5(6) . .
O19 Mo5 O15 100.6(7) . .
O20 Mo5 O15 94.9(6) . .
O19 Mo5 O16 99.8(5) . .
O20 Mo5 O16 88.3(5) . .
O15 Mo5 O16 158.1(7) . .
O19 Mo5 O21 97.9(6) . .
O20 Mo5 O21 158.4(7) . .
O15 Mo5 O21 88.1(5) . .
O16 Mo5 O21 81.4(5) . .
O19 Mo5 O3 153.8(5) . .
O20 Mo5 O3 99.7(6) . .
O15 Mo5 O3 63.6(6) . .
O16 Mo5 O3 94.6(6) . .
O21 Mo5 O3 62.6(5) . .
O19 Mo5 O6 157.6(5) . .
O20 Mo5 O6 64.3(5) . .
O15 Mo5 O6 98.6(7) . .
O16 Mo5 O6 63.4(5) . .
O21 Mo5 O6 94.2(6) . .
O3 Mo5 O6 47.9(5) . .
Si9 O5 O4 56.5(6) . .
Si9 O5 Mo3 123.4(8) . .
O4 O5 Mo3 67.1(6) . .
Si9 O5 Mo1 122.4(7) . .
O4 O5 Mo1 136.2(8) . .
Mo3 O5 Mo1 94.9(4) . .
Si9 O5 Mo2 120.4(7) . 2_556
O4 O5 Mo2 125.6(8) . 2_556
Mo3 O5 Mo2 94.2(5) . 2_556
Mo1 O5 Mo2 94.0(5) . 2_556
N1 C5 C4 120.7(14) . .
C12 N5 C16 125.5(13) . .
O22 Mo6 O11 101.3(6) . .
O22 Mo6 O9 103.6(6) . .
O11 Mo6 O9 93.9(6) . .
O22 Mo6 O15 100.6(6) . .
O11 Mo6 O15 157.2(7) . .
O9 Mo6 O15 86.9(4) . .
O22 Mo6 O12 97.5(6) . .
O11 Mo6 O12 87.9(5) . .
O9 Mo6 O12 157.9(7) . .
O15 Mo6 O12 83.1(5) . .
O22 Mo6 O3 157.7(5) . .
O11 Mo6 O3 97.7(6) . .
O9 Mo6 O3 63.2(6) . .
O15 Mo6 O3 62.5(6) . .
O12 Mo6 O3 94.8(6) . .
O22 Mo6 O4 154.1(4) . .
O11 Mo6 O4 64.2(5) . .
O9 Mo6 O4 99.0(6) . .
O15 Mo6 O4 93.2(7) . .
O12 Mo6 O4 62.2(5) . .
O3 Mo6 O4 47.4(4) . .
Si9 O6 Mo1 122.7(7) . .
Si9 O6 Mo4 122.7(7) . .
Mo1 O6 Mo4 96.3(5) . .
Si9 O6 Mo5 119.3(7) . .
Mo1 O6 Mo5 94.4(5) . .
Mo4 O6 Mo5 94.4(4) . .
N4 C6 C7 118.8(10) . .
C10 N6 C15 124.6(10) . .
Mo2 O7 Mo3 136.6(7) . 2_556
N2 C7 C6 122.7(11) . .
Mo1 O8 Mo2 137.4(7) 2_556 .
N2 C8 C9 120.9(11) . .
O5 Si9 O5 179.999(4) 2_556 .
O5 Si9 O4 111.7(7) 2_556 .
O5 Si9 O4 68.3(7) . .
O5 Si9 O4 68.3(7) 2_556 2_556
O5 Si9 O4 111.7(7) . 2_556
O4 Si9 O4 180.0(11) . 2_556
O5 Si9 O6 110.4(6) 2_556 .
O5 Si9 O6 69.6(6) . .
O4 Si9 O6 110.7(7) . .
O4 Si9 O6 69.3(7) 2_556 .
O5 Si9 O6 69.6(6) 2_556 2_556
O5 Si9 O6 110.4(6) . 2_556
O4 Si9 O6 69.3(7) . 2_556
O4 Si9 O6 110.7(7) 2_556 2_556
O6 Si9 O6 179.998(3) . 2_556
O5 Si9 O3 109.8(7) 2_556 2_556
O5 Si9 O3 70.2(7) . 2_556
O4 Si9 O3 107.3(7) . 2_556
O4 Si9 O3 72.7(7) 2_556 2_556
O6 Si9 O3 106.8(7) . 2_556
O6 Si9 O3 73.2(7) 2_556 2_556
O5 Si9 O3 70.2(7) 2_556 .
O5 Si9 O3 109.8(7) . .
O4 Si9 O3 72.7(7) . .
O4 Si9 O3 107.3(7) 2_556 .
O6 Si9 O3 73.2(7) . .
O6 Si9 O3 106.8(7) 2_556 .
O3 Si9 O3 179.999(2) 2_556 .
Mo6 O9 Mo2 136.9(9) . .
N4 C9 C8 121.1(10) . .
N4 C9 C10 111.3(8) . .
C8 C9 C10 127.5(10) . .
O1 C10 N6 121.2(10) . .
O1 C10 C9 117.5(9) . .
N6 C10 C9 121.2(9) . .
Mo4 O10 Mo3 137.5(8) 2_556 .
Mo6 O11 Mo4 137.4(8) . 2_556
C2 C11 C14 127(3) . 2_444
Mo3 O12 Mo6 138.0(8) . .
O2 C12 N5 119.0(12) . .
O2 C12 C1 119.6(10) . .
N5 C12 C1 121.4(12) . .
Mo3 O13 Mo1 138.0(8) . .
C16 C13 C14 111(3) . .
C11 C14 C13 99(3) 2_444 .
Mo5 O15 Mo6 138.6(9) . .
C2 C15 N6 116.1(16) . .
Mo4 O16 Mo5 135.9(7) . .
C13 C16 N5 113.4(19) . .
Mo1 O17 Mo4 136.7(8) . .
Mo5 O20 Mo1 137.3(8) . .
Mo2 O21 Mo5 134.9(8) . .

loop_
_geom_bond_atom_site_label_1
_geom_bond_atom_site_label_2
_geom_bond_distance
_geom_bond_site_symmetry_2
Mo1 O25 1.664(8) .
Mo1 O8 1.830(10) 2_556
Mo1 O17 1.832(10) .
Mo1 O13 1.970(10) .
Mo1 O20 1.970(10) .
Mo1 O6 2.372(13) .
Mo1 O5 2.404(13) .
O1 C10 1.263(12) .
O1 Cu2 1.928(7) .
N1 C5 1.323(16) .
N1 C1 1.331(16) .
N1 Cu1 1.990(10) .
C1 C3 1.37(2) .
C1 C12 1.466(18) .
Cu1 O2 1.963(8) 2_455
Cu1 O2 1.963(8) .
Cu1 N1 1.990(10) 2_455
Cu1 N2 2.430(9) .
Cu1 N2 2.430(9) 2_455
Mo2 O18 1.670(9) .
Mo2 O21 1.835(11) .
Mo2 O7 1.848(10) .
Mo2 O9 1.958(11) .
Mo2 O8 1.971(10) .
Mo2 O3 2.326(13) .
Mo2 O5 2.438(14) 2_556
N2 C7 1.314(15) .
N2 C8 1.321(15) .
Cu2 O1 1.928(7) 2_344
Cu2 N4 1.946(9) .
Cu2 N4 1.946(9) 2_344
C2 C11 1.23(4) .
C2 C15 1.47(2) .
O2 C12 1.274(15) .
Mo3 O24 1.672(8) .
Mo3 O13 1.819(10) .
Mo3 O12 1.841(10) .
Mo3 O10 1.957(10) .
Mo3 O7 1.965(9) 2_556
Mo3 O4 2.372(13) .
Mo3 O5 2.398(13) .
N3 C4 1.32(2) .
N3 C3 1.34(2) .
O3 Si9 1.667(14) .
O3 Mo6 2.384(15) .
O3 Mo5 2.393(13) .
Mo4 O23 1.663(9) .
Mo4 O10 1.821(11) 2_556
Mo4 O16 1.846(10) .
Mo4 O17 1.969(11) .
Mo4 O11 1.973(11) 2_556
Mo4 O6 2.372(13) .
Mo4 O4 2.385(14) 2_556
N4 C9 1.338(13) .
N4 C6 1.351(15) .
O4 Si9 1.612(13) .
O4 O5 1.80(2) .
O4 Mo4 2.385(14) 2_556
O4 Mo6 2.450(14) .
C4 C5 1.39(2) .
Mo5 O19 1.653(8) .
Mo5 O20 1.814(11) .
Mo5 O15 1.831(11) .
Mo5 O16 1.958(11) .
Mo5 O21 1.971(10) .
Mo5 O6 2.434(14) .
O5 Si9 1.589(13) .
O5 Mo2 2.438(14) 2_556
N5 C12 1.333(16) .
N5 C16 1.453(19) .
Mo6 O22 1.662(8) .
Mo6 O11 1.826(11) .
Mo6 O9 1.828(12) .
Mo6 O15 1.942(10) .
Mo6 O12 1.950(10) .
O6 Si9 1.619(13) .
C6 C7 1.378(16) .
N6 C10 1.301(14) .
N6 C15 1.471(17) .
O7 Mo3 1.965(9) 2_556
O8 Mo1 1.830(10) 2_556
C8 C9 1.370(14) .
Si9 O5 1.589(13) 2_556
Si9 O4 1.612(13) 2_556
Si9 O6 1.619(13) 2_556
Si9 O3 1.667(14) 2_556
C9 C10 1.501(15) .
O10 Mo4 1.821(11) 2_556
O11 Mo4 1.973(11) 2_556
C11 C14 1.59(4) 2_444
C13 C16 1.43(3) .
C13 C14 1.60(4) .
C14 C11 1.59(4) 2_444
